data_7709621
loop_
_publ_author_name
'Morsbach, Florian'
'Klenner, Steffen'
'P\"ottgen, Rainer'
'Frank, Walter'

_publ_section_title
;
 Oxidation of europium with ammonium perfluorocarboxylates in liquid
 ammonia: Pathways to europium(II) carboxylates and hexanuclear
 europium(III) fluoridocarboxylate complexes
;
_journal_name_full 'Dalton Transactions'
_journal_paper_doi 10.1039/D1DT04204A
_journal_year 2022
_chemical_formula_moiety 'C10 H14 Eu F6 N2 O6'
_chemical_formula_sum 'C10 H14 Eu F6 N2 O6'
_chemical_formula_weight 524.20
_chemical_name_systematic catena-poly[europium(II)bis(\m~2~-N,N-dimethylformamide)bis(\m~2~-trifluoroacetato)]
_space_group_crystal_system triclinic
_space_group_IT_number 2
_space_group_name_Hall '-P 1'
_space_group_name_H-M_alt 'P -1'
_atom_sites_solution_hydrogens geom
_atom_sites_solution_primary direct
_atom_sites_solution_secondary difmap
_audit_creation_method SHELXL-2014/7
_audit_update_record
;
2021-12-02 deposited with the CCDC.	2022-02-25 downloaded from the CCDC.
;
_cell_angle_alpha 98.367(5)
_cell_angle_beta 99.729(5)
_cell_angle_gamma 101.090(6)
_cell_formula_units_Z 2
_cell_length_a 8.1855(7)
_cell_length_b 9.5209(8)
_cell_length_c 11.2944(10)
_cell_measurement_reflns_used 2651
_cell_measurement_temperature 120(2)
_cell_measurement_theta_max 25.04
_cell_measurement_theta_min 3.01
_cell_volume 836.81(13)
_computing_cell_refinement 'Bruker SAINT'
_computing_data_collection 'Bruker APEX2'
_computing_data_reduction 'Bruker SAINT'
_computing_molecular_graphics 'DIAMOND 4.0 (Crystal Impact, 2012)'
_computing_publication_material 'SHELXL-2014/7 (Sheldrick, 2014)'
_computing_structure_refinement 'SHELXL-2014/7 (Sheldrick, 2014)'
_computing_structure_solution 'SHELXS-97 (Sheldrick 2008)'
_diffrn_ambient_temperature 120(2)
_diffrn_measured_fraction_theta_full 0.991
_diffrn_measured_fraction_theta_max 0.991
_diffrn_measurement_device_type 'Bruker APEX-II CCD'
_diffrn_measurement_method '\f and \w scans'
_diffrn_radiation_type MoK\a
_diffrn_radiation_wavelength 0.71073
_diffrn_reflns_av_R_equivalents 0.0939
_diffrn_reflns_av_unetI/netI 0.0962
_diffrn_reflns_Laue_measured_fraction_full 0.991
_diffrn_reflns_Laue_measured_fraction_max 0.991
_diffrn_reflns_limit_h_max 9
_diffrn_reflns_limit_h_min -9
_diffrn_reflns_limit_k_max 11
_diffrn_reflns_limit_k_min -10
_diffrn_reflns_limit_l_max 13
_diffrn_reflns_limit_l_min -13
_diffrn_reflns_number 10288
_diffrn_reflns_point_group_measured_fraction_full 0.991
_diffrn_reflns_point_group_measured_fraction_max 0.991
_diffrn_reflns_theta_full 25.125
_diffrn_reflns_theta_max 25.125
_diffrn_reflns_theta_min 1.861
_diffrn_source 'sealed tube'
_exptl_absorpt_coefficient_mu 3.840
_exptl_absorpt_correction_T_max 0.928
_exptl_absorpt_correction_T_min 0.631
_exptl_absorpt_correction_type multi-scan
_exptl_absorpt_process_details 'Bruker SADABS-2014/5'
_exptl_crystal_colour yellow
_exptl_crystal_density_diffrn 2.080
_exptl_crystal_description needle
_exptl_crystal_F_000 506
_exptl_crystal_size_max 0.084
_exptl_crystal_size_mid 0.069
_exptl_crystal_size_min 0.022
_refine_diff_density_max 1.427
_refine_diff_density_min -1.454
_refine_diff_density_rms 0.190
_refine_ls_extinction_method none
_refine_ls_goodness_of_fit_ref 1.038
_refine_ls_hydrogen_treatment constr
_refine_ls_matrix_type full
_refine_ls_number_parameters 261
_refine_ls_number_reflns 2968
_refine_ls_number_restraints 50
_refine_ls_restrained_S_all 1.037
_refine_ls_R_factor_all 0.0868
_refine_ls_R_factor_gt 0.0453
_refine_ls_shift/su_max 0.000
_refine_ls_shift/su_mean 0.000
_refine_ls_structure_factor_coef Fsqd
_refine_ls_weighting_details 'w=1/[\s^2^(Fo^2^)+(0.0413P)^2^+0.4333P] where P=(Fo^2^+2Fc^2^)/3'
_refine_ls_weighting_scheme calc
_refine_ls_wR_factor_gt 0.0902
_refine_ls_wR_factor_ref 0.1032
_reflns_Friedel_coverage 0.000
_reflns_number_gt 1958
_reflns_number_total 2968
_reflns_threshold_expression 'I > 2\s(I)'
_cod_data_source_file d1dt04204a2.cif
_cod_data_source_block compd_1
_cod_database_code 7709621
_shelx_space_group_comment
;
The symmetry employed for this shelxl refinement is uniquely defined
by the following loop, which should always be used as a source of
symmetry information in preference to the above space-group names.
They are only intended as comments.
;
_shelx_estimated_absorpt_t_min 0.739
_shelx_estimated_absorpt_t_max 0.920

loop_
_space_group_symop_operation_xyz
'x, y, z'
'-x, -y, -z'

loop_
_atom_site_label
_atom_site_type_symbol
_atom_site_fract_x
_atom_site_fract_y
_atom_site_fract_z
_atom_site_U_iso_or_equiv
_atom_site_adp_type
_atom_site_occupancy
_atom_site_site_symmetry_order
_atom_site_calc_flag
_atom_site_refinement_flags_posn
_atom_site_refinement_flags_adp
_atom_site_refinement_flags_occupancy
_atom_site_disorder_assembly
_atom_site_disorder_group
Eu1 Eu 0.25265(8) 0.50553(6) 0.50328(6) 0.01398(15) Uani 1 1 d . . . . .
F1 F 0.7235(19) 0.6678(11) 0.9334(8) 0.150(6) Uani 1 1 d D . . . .
F2 F 0.7901(13) 0.8658(11) 0.8944(8) 0.112(4) Uani 1 1 d D . . . .
F3 F 0.5557(11) 0.8098(15) 0.9212(8) 0.130(5) Uani 1 1 d D . . . .
F4 F -0.1877(17) 0.0292(18) 0.6626(17) 0.062(5) Uani 0.556(14) 1 d D U P A 1
F5 F 0.013(3) 0.1804(19) 0.7906(15) 0.089(6) Uani 0.556(14) 1 d D U P A 1
F6 F 0.0662(18) 0.0303(14) 0.6517(16) 0.069(5) Uani 0.556(14) 1 d D U P A 1
F4A F 0.1226(19) 0.171(2) 0.7724(16) 0.056(6) Uani 0.444(14) 1 d D U P A 2
F5A F -0.086(4) 0.016(2) 0.656(2) 0.078(7) Uani 0.444(14) 1 d D U P A 2
F6A F -0.129(2) 0.186(2) 0.7767(15) 0.061(6) Uani 0.444(14) 1 d D U P A 2
O1 O 0.4476(8) 0.6703(7) 0.6946(6) 0.0248(16) Uani 1 1 d . . . . .
O2 O 0.7194(8) 0.6621(7) 0.6860(6) 0.0253(16) Uani 1 1 d . . . . .
O3 O -0.1745(8) 0.2645(7) 0.5612(6) 0.0276(16) Uani 1 1 d . . . . .
O4 O 0.1042(8) 0.2758(7) 0.5653(6) 0.0258(16) Uani 1 1 d . . . . .
O5 O -0.0456(8) 0.4291(7) 0.3547(5) 0.0203(15) Uani 1 1 d . . . . .
O6 O 0.5132(7) 0.6284(6) 0.4202(6) 0.0189(14) Uani 1 1 d . U . . .
N1 N -0.1291(10) 0.2992(9) 0.1641(8) 0.026(2) Uani 1 1 d . . . . .
N2 N 0.5290(11) 0.8229(9) 0.3247(8) 0.025(2) Uani 1 1 d . U . . .
C1 C 0.6020(14) 0.6868(11) 0.7366(9) 0.021(3) Uani 1 1 d . . . . .
C2 C 0.6611(12) 0.7529(12) 0.8700(10) 0.039(3) Uani 1 1 d D . . . .
C3 C -0.0348(15) 0.2338(10) 0.5918(9) 0.025(3) Uani 1 1 d D . . . .
C4 C -0.0375(15) 0.1180(17) 0.6735(14) 0.035(3) Uani 0.556(14) 1 d D U P A 1
C4A C -0.0282(19) 0.156(2) 0.7016(16) 0.035(3) Uani 0.444(14) 1 d D U P A 2
C5 C -0.0778(12) 0.3121(12) 0.2824(9) 0.021(2) Uani 1 1 d . . . . .
H51 H -0.0647 0.2270 0.3142 0.025 Uiso 1 1 calc R U . . .
C6 C -0.1698(12) 0.1582(11) 0.0815(9) 0.030(3) Uani 1 1 d . . . . .
H61 H -0.1493 0.0823 0.1285 0.044 Uiso 1 1 calc R U . . .
H62 H -0.0978 0.1619 0.0205 0.044 Uiso 1 1 calc R U . . .
H63 H -0.2896 0.1360 0.0402 0.044 Uiso 1 1 calc R U . . .
C7 C -0.1553(18) 0.4253(12) 0.1107(11) 0.051(4) Uani 1 1 d . . . . .
H71 H -0.0901 0.5144 0.1667 0.077 Uiso 1 1 calc R U . . .
H72 H -0.2764 0.4266 0.0966 0.077 Uiso 1 1 calc R U . . .
H73 H -0.1171 0.4198 0.0328 0.077 Uiso 1 1 calc R U . . .
C8 C 0.5492(12) 0.7616(11) 0.4171(10) 0.023(2) Uani 1 1 d . U . . .
H81 H 0.5977 0.8247 0.4934 0.028 Uiso 1 1 calc R U . . .
C9 C 0.5719(17) 0.9804(11) 0.3282(13) 0.047(4) Uani 1 1 d . . . . .
H91 H 0.6553 1.0027 0.2769 0.071 Uiso 1 1 calc R U . . .
H92 H 0.6202 1.0308 0.4126 0.071 Uiso 1 1 calc R U . . .
H93 H 0.4690 1.0131 0.2975 0.071 Uiso 1 1 calc R U . . .
C10 C 0.457(2) 0.7354(15) 0.2082(12) 0.074(5) Uani 1 1 d . . . . .
H101 H 0.4875 0.7893 0.1446 0.110 Uiso 1 1 calc R U . . .
H102 H 0.3329 0.7100 0.1982 0.110 Uiso 1 1 calc R U . . .
H103 H 0.5004 0.6462 0.2012 0.110 Uiso 1 1 calc R U . . .

loop_
_atom_site_aniso_label
_atom_site_aniso_U_11
_atom_site_aniso_U_22
_atom_site_aniso_U_33
_atom_site_aniso_U_23
_atom_site_aniso_U_13
_atom_site_aniso_U_12
Eu1 0.0087(2) 0.0134(2) 0.0191(2) 0.00147(16) 0.00459(14) 0.00024(15)
F1 0.333(19) 0.076(7) 0.031(5) 0.008(5) -0.024(7) 0.075(10)
F2 0.098(8) 0.113(8) 0.075(7) -0.051(6) 0.003(6) -0.033(7)
F3 0.065(6) 0.264(15) 0.043(5) -0.056(7) 0.002(4) 0.062(8)
F4 0.028(7) 0.059(10) 0.111(12) 0.057(8) 0.023(7) -0.002(6)
F5 0.142(16) 0.059(10) 0.054(8) 0.030(7) 0.006(10) -0.004(11)
F6 0.049(8) 0.048(9) 0.141(14) 0.057(9) 0.042(9) 0.034(7)
F4A 0.031(7) 0.100(15) 0.049(10) 0.045(9) 0.012(6) 0.017(9)
F5A 0.128(17) 0.036(9) 0.062(11) 0.030(8) 0.004(12) -0.006(11)
F6A 0.054(10) 0.104(15) 0.055(11) 0.052(10) 0.036(9) 0.037(11)
O1 0.016(4) 0.026(4) 0.033(4) -0.002(3) 0.008(3) 0.007(3)
O2 0.020(4) 0.030(4) 0.024(4) -0.006(3) 0.010(3) 0.002(3)
O3 0.017(4) 0.024(4) 0.045(4) 0.016(3) 0.009(3) 0.005(3)
O4 0.019(4) 0.020(4) 0.043(4) 0.013(3) 0.015(3) 0.004(3)
O5 0.017(3) 0.021(4) 0.020(4) -0.005(3) 0.006(3) 0.004(3)
O6 0.012(3) 0.016(3) 0.032(4) 0.013(3) 0.007(3) 0.004(3)
N1 0.018(4) 0.022(5) 0.032(6) 0.000(4) 0.002(4) -0.006(4)
N2 0.026(5) 0.025(5) 0.025(5) 0.008(4) 0.007(4) 0.005(4)
C1 0.020(6) 0.022(6) 0.021(6) 0.007(4) 0.003(5) 0.002(4)
C2 0.029(7) 0.067(10) 0.016(6) -0.001(6) -0.004(5) 0.013(7)
C3 0.031(7) 0.017(6) 0.025(6) -0.004(5) 0.011(5) 0.003(5)
C4 0.025(6) 0.028(9) 0.057(9) 0.024(7) 0.014(6) 0.004(6)
C4A 0.025(6) 0.028(9) 0.057(9) 0.024(7) 0.014(6) 0.004(6)
C5 0.010(6) 0.033(6) 0.021(6) 0.007(5) 0.003(4) 0.005(4)
C6 0.013(5) 0.027(6) 0.036(6) -0.012(5) 0.002(4) -0.009(4)
C7 0.086(10) 0.027(7) 0.036(7) 0.008(6) 0.002(7) 0.008(7)
C8 0.007(5) 0.030(5) 0.033(5) 0.006(4) 0.007(4) 0.005(4)
C9 0.066(10) 0.016(6) 0.067(9) 0.016(6) 0.029(8) 0.008(6)
C10 0.123(15) 0.046(9) 0.043(9) 0.023(7) -0.006(9) 0.005(9)

loop_
_atom_type_symbol
_atom_type_description
_atom_type_scat_dispersion_real
_atom_type_scat_dispersion_imag
_atom_type_scat_source
C C 0.0033 0.0016 'International Tables Vol C Tables 4.2.6.8 and 6.1.1.4'
H H 0.0000 0.0000 'International Tables Vol C Tables 4.2.6.8 and 6.1.1.4'
N N 0.0061 0.0033 'International Tables Vol C Tables 4.2.6.8 and 6.1.1.4'
O O 0.0106 0.0060 'International Tables Vol C Tables 4.2.6.8 and 6.1.1.4'
F F 0.0171 0.0103 'International Tables Vol C Tables 4.2.6.8 and 6.1.1.4'
Eu Eu -0.1578 3.6682 'International Tables Vol C Tables 4.2.6.8 and 6.1.1.4'

loop_
_geom_angle_atom_site_label_1
_geom_angle_atom_site_label_2
_geom_angle_atom_site_label_3
_geom_angle
_geom_angle_site_symmetry_1
_geom_angle_site_symmetry_3
_geom_angle_publ_flag
O4 Eu1 O2 85.9(2) . 2_666 ?
O4 Eu1 O1 108.2(2) . . ?
O2 Eu1 O1 138.10(19) 2_666 . ?
O4 Eu1 O3 137.5(2) . 2_566 ?
O2 Eu1 O3 108.5(2) 2_666 2_566 ?
O1 Eu1 O3 87.7(2) . 2_566 ?
O4 Eu1 O6 73.01(19) . 2_666 ?
O2 Eu1 O6 74.8(2) 2_666 2_666 ?
O1 Eu1 O6 72.4(2) . 2_666 ?
O3 Eu1 O6 148.7(2) 2_566 2_666 ?
O4 Eu1 O6 145.8(2) . . ?
O2 Eu1 O6 70.85(19) 2_666 . ?
O1 Eu1 O6 76.8(2) . . ?
O3 Eu1 O6 75.22(19) 2_566 . ?
O6 Eu1 O6 76.8(2) 2_666 . ?
O4 Eu1 O5 70.4(2) . 2_566 ?
O2 Eu1 O5 145.0(2) 2_666 2_566 ?
O1 Eu1 O5 75.48(19) . 2_566 ?
O3 Eu1 O5 76.3(2) 2_566 2_566 ?
O6 Eu1 O5 119.50(19) 2_666 2_566 ?
O6 Eu1 O5 140.71(19) . 2_566 ?
O4 Eu1 O5 75.5(2) . . ?
O2 Eu1 O5 72.22(19) 2_666 . ?
O1 Eu1 O5 148.79(19) . . ?
O3 Eu1 O5 71.8(2) 2_566 . ?
O6 Eu1 O5 135.42(19) 2_666 . ?
O6 Eu1 O5 118.09(19) . . ?
O5 Eu1 O5 77.0(2) 2_566 . ?
O4 Eu1 Eu1 110.11(15) . 2_666 ?
O2 Eu1 Eu1 67.87(14) 2_666 2_666 ?
O1 Eu1 Eu1 70.23(14) . 2_666 ?
O3 Eu1 Eu1 112.34(14) 2_566 2_666 ?
O6 Eu1 Eu1 38.55(12) 2_666 2_666 ?
O6 Eu1 Eu1 38.27(13) . 2_666 ?
O5 Eu1 Eu1 143.96(14) 2_566 2_666 ?
O5 Eu1 Eu1 138.97(13) . 2_666 ?
O4 Eu1 Eu1 68.05(15) . 2_566 ?
O2 Eu1 Eu1 109.14(15) 2_666 2_566 ?
O1 Eu1 Eu1 112.74(14) . 2_566 ?
O3 Eu1 Eu1 69.47(14) 2_566 2_566 ?
O6 Eu1 Eu1 140.31(13) 2_666 2_566 ?
O6 Eu1 Eu1 142.66(14) . 2_566 ?
O5 Eu1 Eu1 38.51(13) 2_566 2_566 ?
O5 Eu1 Eu1 38.46(12) . 2_566 ?
Eu1 Eu1 Eu1 176.78(3) 2_666 2_566 ?
C1 O1 Eu1 131.5(6) . . ?
C1 O2 Eu1 136.4(6) . 2_666 ?
C3 O3 Eu1 131.4(6) . 2_566 ?
C3 O4 Eu1 135.3(6) . . ?
C5 O5 Eu1 122.0(6) . 2_566 ?
C5 O5 Eu1 117.4(6) . . ?
Eu1 O5 Eu1 103.0(2) 2_566 . ?
C8 O6 Eu1 121.0(6) . 2_666 ?
C8 O6 Eu1 123.3(6) . . ?
Eu1 O6 Eu1 103.2(2) 2_666 . ?
C5 N1 C7 120.6(9) . . ?
C5 N1 C6 122.0(9) . . ?
C7 N1 C6 117.4(9) . . ?
C8 N2 C10 118.9(10) . . ?
C8 N2 C9 125.1(10) . . ?
C10 N2 C9 116.0(11) . . ?
O2 C1 O1 130.8(10) . . ?
O2 C1 C2 113.1(9) . . ?
O1 C1 C2 116.0(9) . . ?
F3 C2 F1 111.1(12) . . ?
F3 C2 F2 99.4(11) . . ?
F1 C2 F2 100.5(10) . . ?
F3 C2 C1 116.2(9) . . ?
F1 C2 C1 113.1(10) . . ?
F2 C2 C1 114.7(9) . . ?
O4 C3 O3 131.7(10) . . ?
O4 C3 C4A 114.7(11) . . ?
O3 C3 C4A 112.3(10) . . ?
O4 C3 C4 114.3(10) . . ?
O3 C3 C4 114.0(9) . . ?
F4 C4 F6 104.6(15) . . ?
F4 C4 F5 106.7(16) . . ?
F6 C4 F5 106.2(16) . . ?
F4 C4 C3 115.2(13) . . ?
F6 C4 C3 112.9(12) . . ?
F5 C4 C3 110.6(13) . . ?
F5A C4A F6A 104.3(18) . . ?
F5A C4A F4A 107.0(19) . . ?
F6A C4A F4A 105.5(17) . . ?
F5A C4A C3 106.1(15) . . ?
F6A C4A C3 115.8(14) . . ?
F4A C4A C3 117.1(15) . . ?
O5 C5 N1 123.4(11) . . ?
O5 C5 H51 118.3 . . ?
N1 C5 H51 118.3 . . ?
N1 C6 H61 109.5 . . ?
N1 C6 H62 109.5 . . ?
H61 C6 H62 109.5 . . ?
N1 C6 H63 109.5 . . ?
H61 C6 H63 109.5 . . ?
H62 C6 H63 109.5 . . ?
N1 C7 H71 109.5 . . ?
N1 C7 H72 109.5 . . ?
H71 C7 H72 109.5 . . ?
N1 C7 H73 109.5 . . ?
H71 C7 H73 109.5 . . ?
H72 C7 H73 109.5 . . ?
O6 C8 N2 128.1(10) . . ?
O6 C8 H81 116.0 . . ?
N2 C8 H81 116.0 . . ?
N2 C9 H91 109.5 . . ?
N2 C9 H92 109.5 . . ?
H91 C9 H92 109.5 . . ?
N2 C9 H93 109.5 . . ?
H91 C9 H93 109.5 . . ?
H92 C9 H93 109.5 . . ?
N2 C10 H101 109.5 . . ?
N2 C10 H102 109.5 . . ?
H101 C10 H102 109.5 . . ?
N2 C10 H103 109.5 . . ?
H101 C10 H103 109.5 . . ?
H102 C10 H103 109.5 . . ?

loop_
_geom_bond_atom_site_label_1
_geom_bond_atom_site_label_2
_geom_bond_distance
_geom_bond_site_symmetry_2
_geom_bond_publ_flag
Eu1 O4 2.542(6) . ?
Eu1 O2 2.546(6) 2_666 ?
Eu1 O1 2.562(6) . ?
Eu1 O3 2.565(7) 2_566 ?
Eu1 O6 2.598(6) 2_666 ?
Eu1 O6 2.614(6) . ?
Eu1 O5 2.621(6) 2_566 ?
Eu1 O5 2.623(6) . ?
Eu1 Eu1 4.0838(13) 2_666 ?
Eu1 Eu1 4.1049(13) 2_566 ?
F1 C2 1.279(11) . ?
F2 C2 1.314(11) . ?
F3 C2 1.277(10) . ?
F4 C4 1.327(12) . ?
F5 C4 1.329(12) . ?
F6 C4 1.327(12) . ?
F4A C4A 1.323(14) . ?
F5A C4A 1.320(14) . ?
F6A C4A 1.321(13) . ?
O1 C1 1.243(12) . ?
O2 C1 1.241(11) . ?
O2 Eu1 2.546(6) 2_666 ?
O3 C3 1.240(13) . ?
O3 Eu1 2.565(7) 2_566 ?
O4 C3 1.233(11) . ?
O5 C5 1.236(11) . ?
O5 Eu1 2.621(6) 2_566 ?
O6 C8 1.253(12) . ?
O6 Eu1 2.598(6) 2_666 ?
N1 C5 1.312(13) . ?
N1 C7 1.455(14) . ?
N1 C6 1.463(12) . ?
N2 C8 1.270(13) . ?
N2 C10 1.415(15) . ?
N2 C9 1.466(13) . ?
C1 C2 1.503(14) . ?
C3 C4A 1.531(19) . ?
C3 C4 1.536(17) . ?
C5 H51 0.9500 . ?
C6 H61 0.9800 . ?
C6 H62 0.9800 . ?
C6 H63 0.9800 . ?
C7 H71 0.9800 . ?
C7 H72 0.9800 . ?
C7 H73 0.9800 . ?
C8 H81 0.9500 . ?
C9 H91 0.9800 . ?
C9 H92 0.9800 . ?
C9 H93 0.9800 . ?
C10 H101 0.9800 . ?
C10 H102 0.9800 . ?
C10 H103 0.9800 . ?
